data_7052835
loop_
_publ_author_name
'Smiglak, Marcin'
'Hines, C. Corey'
'Reichert, W. Matthew'
'Vincek, Adam S.'
'Katritzky, Alan R.'
'Thrasher, Joseph S.'
'Sun, Luyi'
'McCrary, Parker D.'
'Beasley, Preston A.'
'Kelley, Steven P.'
'Rogers, Robin D.'

_publ_section_title
;
 Synthesis, limitations, and thermal properties of
 energetically-substituted, protonated imidazolium picrate and nitrate
 salts and further comparison with their methylated analogs
;
_journal_issue 3
_journal_name_full 'New Journal of Chemistry'
_journal_page_first 702
_journal_paper_doi 10.1039/c1nj20677j
_journal_volume 36
_journal_year 2012
_chemical_formula_sum 'C15 H8.5 N8.5 O10.5'
_chemical_formula_weight 475.80
_chemical_name_systematic
;
?
;
_space_group_IT_number 60
_symmetry_cell_setting orthorhombic
_symmetry_space_group_name_Hall '-P 2n 2ab'
_symmetry_space_group_name_H-M 'P b c n'
_atom_sites_solution_hydrogens geom
_atom_sites_solution_primary direct
_atom_sites_solution_secondary difmap
_audit_creation_method SHELXL-97
_cell_angle_alpha 90.00
_cell_angle_beta 90.00
_cell_angle_gamma 90.00
_cell_formula_units_Z 8
_cell_length_a 43.982(11)
_cell_length_b 8.850(2)
_cell_length_c 9.627(2)
_cell_measurement_reflns_used 784
_cell_measurement_temperature 173(2)
_cell_measurement_theta_max 22.31
_cell_measurement_theta_min 3.16
_cell_volume 3747.2(15)
_computing_cell_refinement 'Bruker SAINT'
_computing_data_collection 'Bruker APEX2'
_computing_data_reduction 'Bruker SAINT'
_computing_molecular_graphics 'Bruker SHELXTL'
_computing_publication_material 'Bruker SHELXTL'
_computing_structure_refinement 'SHELXL-97 (Sheldrick, 2008)'
_computing_structure_solution 'SHELXS-97 (Sheldrick, 2008)'
_diffrn_ambient_temperature 173(2)
_diffrn_measured_fraction_theta_full 0.994
_diffrn_measured_fraction_theta_max 0.994
_diffrn_measurement_device_type 'Bruker APEX-II CCD'
_diffrn_measurement_method '\f and \w scans'
_diffrn_radiation_monochromator graphite
_diffrn_radiation_source 'fine-focus sealed tube'
_diffrn_radiation_type MoK\a
_diffrn_radiation_wavelength 0.71073
_diffrn_reflns_av_R_equivalents 0.0635
_diffrn_reflns_av_sigmaI/netI 0.0417
_diffrn_reflns_limit_h_max 48
_diffrn_reflns_limit_h_min -44
_diffrn_reflns_limit_k_max 8
_diffrn_reflns_limit_k_min -9
_diffrn_reflns_limit_l_max 10
_diffrn_reflns_limit_l_min -10
_diffrn_reflns_number 15741
_diffrn_reflns_theta_full 23.25
_diffrn_reflns_theta_max 23.25
_diffrn_reflns_theta_min 2.35
_exptl_absorpt_coefficient_mu 0.146
_exptl_absorpt_correction_T_max 0.9741
_exptl_absorpt_correction_T_min 0.9357
_exptl_absorpt_correction_type multi-scan
_exptl_absorpt_process_details 'Bruker AXScale'
_exptl_crystal_colour yellow
_exptl_crystal_density_diffrn 1.687
_exptl_crystal_density_meas 0
_exptl_crystal_density_method 'not measured'
_exptl_crystal_description fragment
_exptl_crystal_F_000 1936
_exptl_crystal_size_max 0.46
_exptl_crystal_size_mid 0.32
_exptl_crystal_size_min 0.18
_refine_diff_density_max 0.739
_refine_diff_density_min -0.685
_refine_diff_density_rms 0.062
_refine_ls_extinction_method none
_refine_ls_goodness_of_fit_ref 1.065
_refine_ls_hydrogen_treatment constr
_refine_ls_matrix_type full
_refine_ls_number_parameters 310
_refine_ls_number_reflns 2686
_refine_ls_number_restraints 0
_refine_ls_restrained_S_all 1.065
_refine_ls_R_factor_all 0.0928
_refine_ls_R_factor_gt 0.0678
_refine_ls_shift/su_max 0.000
_refine_ls_shift/su_mean 0.000
_refine_ls_structure_factor_coef Fsqd
_refine_ls_weighting_details 'calc w=1/[\s^2^(Fo^2^)+(0.0313P)^2^+12.8907P] where P=(Fo^2^+2Fc^2^)/3'
_refine_ls_weighting_scheme calc
_refine_ls_wR_factor_gt 0.1268
_refine_ls_wR_factor_ref 0.1367
_reflns_number_gt 2074
_reflns_number_total 2686
_reflns_threshold_expression >2sigma(I)
_cod_data_source_file c1nj20677j.txt
_cod_data_source_block 18a
_cod_depositor_comments
;
The following automatic conversions were performed:

'_symmetry_cell_setting' value 'Orthorhombic' changed to
'orthorhombic' according to
/home/saulius/struct/CIF-dictionaries/cif_core.dic dictionary named
'cif_core.dic' version 2.4.1 from 2010-06-29.

Automatic conversion script
Id: cif_fix_values 1715 2011-07-08 13:25:40Z adriana 
;
_cod_original_cell_volume 3747.3(16)
_cod_original_sg_symbol_H-M Pbcn
_cod_original_formula_sum 'C15 H8.50 N8.50 O10.50'
_cod_database_code 7052835

loop_
_symmetry_equiv_pos_as_xyz
'x, y, z'
'-x+1/2, -y+1/2, z+1/2'
'-x, y, -z+1/2'
'x+1/2, -y+1/2, -z'
'-x, -y, -z'
'x-1/2, y-1/2, -z-1/2'
'x, -y, z-1/2'
'-x-1/2, y-1/2, z'

loop_
_atom_site_label
_atom_site_type_symbol
_atom_site_fract_x
_atom_site_fract_y
_atom_site_fract_z
_atom_site_U_iso_or_equiv
_atom_site_adp_type
_atom_site_occupancy
_atom_site_symmetry_multiplicity
_atom_site_calc_flag
_atom_site_refinement_flags
O1 O -0.21698(6) -0.2094(3) 1.1042(3) 0.0311(8) Uani 1 1 d .
H1AA H -0.1998 -0.2756 1.1566 0.047 Uiso 1 1 d .
O2 O -0.26252(6) -0.0463(3) 1.0257(3) 0.0332(8) Uani 1 1 d .
O3 O -0.27398(7) -0.0461(4) 0.8100(3) 0.0443(9) Uani 1 1 d .
O4 O -0.20310(7) -0.1570(4) 0.4626(3) 0.0369(8) Uani 1 1 d .
O5 O -0.16375(8) -0.2937(4) 0.5088(3) 0.0505(10) Uani 1 1 d .
O6 O -0.13664(7) -0.3934(4) 0.9787(3) 0.0402(9) Uani 1 1 d .
O7 O -0.16999(7) -0.3740(4) 1.1411(3) 0.0365(8) Uani 1 1 d .
O8 O 0.0000 -0.5810(6) 0.2500 0.094(3) Uani 1 2 d S
H8A H -0.0005 -0.6116 0.3322 0.140 Uiso 0.50 1 d P
O11 O 0.01431(8) 0.1114(4) 0.3406(4) 0.0481(10) Uani 1 1 d .
N1 N -0.09052(8) -0.1746(4) 0.3454(4) 0.0260(9) Uani 1 1 d .
N3 N -0.06183(8) 0.0184(4) 0.4145(4) 0.0283(9) Uani 1 1 d .
N8 N -0.08537(10) 0.3344(5) 0.2172(4) 0.0465(12) Uani 1 1 d .
N10 N -0.14227(10) -0.0461(5) 0.0914(5) 0.0557(13) Uani 1 1 d .
N17 N -0.25668(8) -0.0756(4) 0.9050(4) 0.0262(9) Uani 1 1 d .
N18 N -0.18633(9) -0.2234(4) 0.5435(4) 0.0320(9) Uani 1 1 d .
N19 N -0.16137(9) -0.3548(4) 1.0203(4) 0.0298(9) Uani 1 1 d .
N24 N -0.03943(13) -0.4243(6) 0.0656(5) 0.0558(14) Uani 1 1 d .
N25 N 0.0000 0.0467(6) 0.2500 0.0311(13) Uani 1 2 d S
C2 C -0.06777(10) -0.1264(5) 0.4283(4) 0.0258(10) Uani 1 1 d .
H2A H -0.0571 -0.1906 0.4905 0.031 Uiso 1 1 calc R
C4 C -0.08209(9) 0.0662(5) 0.3168(4) 0.0238(10) Uani 1 1 d .
C5 C -0.09993(10) -0.0509(5) 0.2732(4) 0.0263(10) Uani 1 1 d .
C6 C -0.10253(10) -0.3289(5) 0.3343(5) 0.0354(12) Uani 1 1 d .
H6A H -0.0929 -0.3931 0.4046 0.053 Uiso 1 1 calc R
H6B H -0.0981 -0.3692 0.2416 0.053 Uiso 1 1 calc R
H6C H -0.1246 -0.3274 0.3492 0.053 Uiso 1 1 calc R
C7 C -0.08357(10) 0.2170(6) 0.2661(4) 0.0290(11) Uani 1 1 d .
C9 C -0.12351(11) -0.0514(5) 0.1727(5) 0.0346(12) Uani 1 1 d .
C11 C -0.20905(9) -0.2135(4) 0.9724(4) 0.0217(10) Uani 1 1 d .
C12 C -0.22794(9) -0.1488(5) 0.8699(4) 0.0227(10) Uani 1 1 d .
C13 C -0.22032(10) -0.1509(5) 0.7318(4) 0.0246(10) Uani 1 1 d .
H13A H -0.2332 -0.1048 0.6648 0.030 Uiso 1 1 calc R
C14 C -0.19385(10) -0.2204(5) 0.6916(4) 0.0248(10) Uani 1 1 d .
C15 C -0.17456(9) -0.2867(5) 0.7854(5) 0.0265(10) Uani 1 1 d .
H15A H -0.1563 -0.3338 0.7556 0.032 Uiso 1 1 calc R
C16 C -0.18239(9) -0.2833(5) 0.9234(4) 0.0234(10) Uani 1 1 d .
C20 C 0.0000 -0.4311(7) 0.2500 0.0364(18) Uani 1 2 d S
C21 C -0.01875(10) -0.3481(5) 0.1628(5) 0.0312(11) Uani 1 1 d .
C22 C -0.01884(9) -0.1933(5) 0.1602(4) 0.0263(11) Uani 1 1 d .
H22A H -0.0316 -0.1397 0.0979 0.032 Uiso 1 1 calc R
C23 C 0.0000 -0.1178(6) 0.2500 0.0227(14) Uani 1 2 d S
O10 O -0.03266(10) -0.5497(7) 0.0265(7) 0.140(3) Uani 1 1 d .
O9B O -0.06221(15) -0.3603(6) 0.0329(5) 0.103(2) Uani 1 1 d .

loop_
_atom_site_aniso_label
_atom_site_aniso_U_11
_atom_site_aniso_U_22
_atom_site_aniso_U_33
_atom_site_aniso_U_23
_atom_site_aniso_U_13
_atom_site_aniso_U_12
O1 0.0362(18) 0.0350(19) 0.0220(17) 0.0025(14) 0.0013(14) 0.0061(15)
O2 0.0338(18) 0.042(2) 0.0236(18) -0.0091(16) 0.0039(14) 0.0045(15)
O3 0.046(2) 0.062(2) 0.0254(18) 0.0007(17) -0.0065(16) 0.0249(18)
O4 0.051(2) 0.036(2) 0.0242(18) 0.0038(16) 0.0018(16) 0.0061(17)
O5 0.058(2) 0.054(2) 0.040(2) 0.0009(18) 0.0194(18) 0.026(2)
O6 0.0290(19) 0.045(2) 0.047(2) 0.0005(17) -0.0016(16) 0.0117(16)
O7 0.042(2) 0.038(2) 0.030(2) 0.0091(16) -0.0030(16) 0.0037(15)
O8 0.110(5) 0.018(3) 0.152(7) 0.000 0.087(5) 0.000
O11 0.050(2) 0.029(2) 0.065(2) -0.0177(18) -0.0083(19) -0.0080(16)
N1 0.030(2) 0.020(2) 0.028(2) -0.0005(17) -0.0002(17) 0.0018(16)
N3 0.036(2) 0.021(2) 0.027(2) 0.0015(17) -0.0034(17) -0.0016(17)
N8 0.077(3) 0.028(3) 0.034(2) 0.002(2) 0.004(2) 0.004(2)
N10 0.058(3) 0.036(3) 0.073(3) -0.003(3) -0.033(3) 0.004(2)
N17 0.031(2) 0.023(2) 0.024(2) -0.0050(17) 0.0018(18) 0.0018(17)
N18 0.043(3) 0.025(2) 0.027(2) -0.0015(19) 0.008(2) -0.001(2)
N19 0.033(2) 0.024(2) 0.033(2) 0.0013(18) -0.005(2) -0.0008(18)
N24 0.074(4) 0.056(4) 0.037(3) -0.019(3) 0.023(3) -0.043(3)
N25 0.035(3) 0.015(3) 0.043(4) 0.000 0.000(3) 0.000
C2 0.028(3) 0.029(3) 0.020(2) 0.000(2) -0.002(2) 0.003(2)
C4 0.028(2) 0.022(2) 0.022(2) -0.002(2) 0.000(2) 0.0034(19)
C5 0.029(2) 0.025(3) 0.025(2) -0.005(2) -0.003(2) 0.001(2)
C6 0.037(3) 0.023(3) 0.047(3) -0.001(2) 0.000(2) -0.001(2)
C7 0.039(3) 0.028(3) 0.020(2) -0.004(2) -0.002(2) -0.002(2)
C9 0.036(3) 0.024(3) 0.044(3) -0.004(2) -0.009(3) 0.001(2)
C11 0.030(3) 0.016(2) 0.020(2) -0.0007(19) -0.0030(19) -0.0054(19)
C12 0.028(2) 0.018(2) 0.022(3) -0.0044(19) 0.0008(19) -0.0028(19)
C13 0.031(3) 0.019(2) 0.023(2) -0.0015(19) -0.005(2) 0.002(2)
C14 0.032(3) 0.021(2) 0.021(2) -0.001(2) 0.000(2) 0.000(2)
C15 0.022(2) 0.020(2) 0.038(3) -0.005(2) 0.006(2) -0.0025(19)
C16 0.025(2) 0.021(2) 0.024(2) 0.000(2) -0.0031(19) -0.0032(19)
C20 0.050(5) 0.012(4) 0.047(4) 0.000 0.027(4) 0.000
C21 0.040(3) 0.026(3) 0.027(3) -0.010(2) 0.010(2) -0.012(2)
C22 0.026(2) 0.030(3) 0.023(2) 0.002(2) 0.0026(19) -0.004(2)
C23 0.026(3) 0.017(3) 0.025(3) 0.000 0.002(3) 0.000
O10 0.067(3) 0.134(5) 0.221(7) -0.156(5) 0.077(4) -0.064(3)
O9B 0.159(5) 0.070(3) 0.081(4) 0.042(3) -0.085(4) -0.069(4)

loop_
_atom_type_symbol
_atom_type_description
_atom_type_scat_dispersion_real
_atom_type_scat_dispersion_imag
_atom_type_scat_source
C C 0.0033 0.0016 'International Tables Vol C Tables 4.2.6.8 and 6.1.1.4'
H H 0.0000 0.0000 'International Tables Vol C Tables 4.2.6.8 and 6.1.1.4'
N N 0.0061 0.0033 'International Tables Vol C Tables 4.2.6.8 and 6.1.1.4'
O O 0.0106 0.0060 'International Tables Vol C Tables 4.2.6.8 and 6.1.1.4'

loop_
_geom_angle_atom_site_label_1
_geom_angle_atom_site_label_2
_geom_angle_atom_site_label_3
_geom_angle
_geom_angle_site_symmetry_1
_geom_angle_site_symmetry_3
C2 N1 C5 105.8(3) . .
C2 N1 C6 127.2(4) . .
C5 N1 C6 127.0(4) . .
C2 N3 C4 104.0(4) . .
O2 N17 O3 122.6(4) . .
O2 N17 C12 119.9(3) . .
O3 N17 C12 117.5(3) . .
O5 N18 O4 124.2(4) . .
O5 N18 C14 117.4(4) . .
O4 N18 C14 118.4(4) . .
O6 N19 O7 123.3(4) . .
O6 N19 C16 118.8(4) . .
O7 N19 C16 117.9(4) . .
O9B N24 O10 124.1(6) . .
O9B N24 C21 118.0(5) . .
O10 N24 C21 117.9(6) . .
O11 N25 O11 123.9(5) . 3
O11 N25 C23 118.0(3) . .
O11 N25 C23 118.0(3) 3 .
N3 C2 N1 113.3(4) . .
N3 C4 C5 110.6(4) . .
N3 C4 C7 123.9(4) . .
C5 C4 C7 125.5(4) . .
N1 C5 C4 106.2(4) . .
N1 C5 C9 124.6(4) . .
C4 C5 C9 129.2(4) . .
N8 C7 C4 175.5(5) . .
N10 C9 C5 177.4(5) . .
O1 C11 C16 123.8(4) . .
O1 C11 C12 120.4(4) . .
C16 C11 C12 115.7(4) . .
C13 C12 C11 121.9(4) . .
C13 C12 N17 116.2(4) . .
C11 C12 N17 121.9(4) . .
C12 C13 C14 119.1(4) . .
C15 C14 C13 122.1(4) . .
C15 C14 N18 119.6(4) . .
C13 C14 N18 118.3(4) . .
C14 C15 C16 118.2(4) . .
C15 C16 C11 122.9(4) . .
C15 C16 N19 116.8(4) . .
C11 C16 N19 120.3(4) . .
O8 C20 C21 122.0(3) . 3
O8 C20 C21 122.0(3) . .
C21 C20 C21 116.0(6) 3 .
C22 C21 C20 122.8(5) . .
C22 C21 N24 116.5(5) . .
C20 C21 N24 120.7(5) . .
C21 C22 C23 118.3(5) . .
C22 C23 C22 121.6(6) . 3
C22 C23 N25 119.2(3) . .
C22 C23 N25 119.2(3) 3 .

loop_
_geom_bond_atom_site_label_1
_geom_bond_atom_site_label_2
_geom_bond_distance
_geom_bond_site_symmetry_2
O1 C11 1.317(5) .
O2 N17 1.217(4) .
O3 N17 1.218(4) .
O4 N18 1.223(5) .
O5 N18 1.219(5) .
O6 N19 1.208(4) .
O7 N19 1.236(5) .
O8 C20 1.326(8) .
O11 N25 1.219(4) .
N1 C2 1.350(5) .
N1 C5 1.361(5) .
N1 C6 1.468(5) .
N3 C2 1.315(5) .
N3 C4 1.364(5) .
N8 C7 1.143(5) .
N10 C9 1.138(6) .
N17 C12 1.460(5) .
N18 C14 1.464(5) .
N19 C16 1.458(5) .
N24 O9B 1.194(7) .
N24 O10 1.208(6) .
N24 C21 1.469(6) .
N25 O11 1.219(4) 3
N25 C23 1.456(8) .
C4 C5 1.366(6) .
C4 C7 1.422(7) .
C5 C9 1.418(6) .
C11 C16 1.407(6) .
C11 C12 1.411(6) .
C12 C13 1.372(6) .
C13 C14 1.372(6) .
C14 C15 1.371(6) .
C15 C16 1.373(6) .
C20 C21 1.388(6) 3
C20 C21 1.388(6) .
C21 C22 1.370(6) .
C22 C23 1.371(5) .
C23 C22 1.371(5) 3
